data_4516712
loop_
_publ_author_name
'MacNair, Alistair J.'
'Millet, Cl\'ement R. P.'
'Nichol, Gary S.'
'Ironmonger, Alan'
'Thomas, Stephen P.'

_publ_section_title
;
 Markovnikov-Selective, Activator-Free Iron-Catalyzed Vinylarene
 Hydroboration
;
_journal_issue 10
_journal_name_full 'ACS Catalysis'
_journal_page_first 7217
_journal_paper_doi 10.1021/acscatal.6b02281
_journal_volume 6
_journal_year 2016
_chemical_absolute_configuration ad
_chemical_formula_moiety 'C126 H138 Fe4 N12 O6, 2(F6 P), 4(C6 H6)'
_chemical_formula_sum 'C150 H162 F12 Fe4 N12 O6 P2'
_chemical_formula_weight 2742.25
_space_group_crystal_system orthorhombic
_space_group_IT_number 18
_space_group_name_Hall 'P 2 2ab'
_space_group_name_H-M_alt 'P 21 21 2'
_atom_sites_solution_hydrogens geom
_atom_sites_solution_primary direct
_audit_creation_date 2016-04-25
_audit_creation_method
;
Olex2 1.2-beta
(compiled 2016.02.19 svn.r3266 for OlexSys, GUI svn.r5155)
;
_cell_angle_alpha 90
_cell_angle_beta 90
_cell_angle_gamma 90
_cell_formula_units_Z 2
_cell_length_a 22.7811(6)
_cell_length_b 22.9453(6)
_cell_length_c 13.3383(3)
_cell_measurement_reflns_used 9914
_cell_measurement_temperature 120.0
_cell_measurement_theta_max 28.04
_cell_measurement_theta_min 2.51
_cell_volume 6972.2(3)
_computing_cell_refinement 'SAINT v8.34A (Bruker, 2013)'
_computing_data_collection APEX2
_computing_data_reduction 'SAINT v8.34A (Bruker, 2013)'
_computing_molecular_graphics 'Olex2 (Dolomanov et al., 2009)'
_computing_publication_material 'Olex2 (Dolomanov et al., 2009)'
_computing_structure_refinement 'ShelXL (Sheldrick, 2015)'
_computing_structure_solution 'ShelXS (Sheldrick, 2008)'
_diffrn_ambient_temperature 120.0
_diffrn_measured_fraction_theta_full 0.998
_diffrn_measured_fraction_theta_max 0.990
_diffrn_measurement_device_type 'Bruker SMART APEXII diffractometer'
_diffrn_measurement_method '\f and \w scans'
_diffrn_radiation_type MoK\a
_diffrn_radiation_wavelength 0.71073
_diffrn_reflns_av_R_equivalents 0.0349
_diffrn_reflns_av_unetI/netI 0.0140
_diffrn_reflns_Laue_measured_fraction_full 0.998
_diffrn_reflns_Laue_measured_fraction_max 0.990
_diffrn_reflns_limit_h_max 30
_diffrn_reflns_limit_h_min -30
_diffrn_reflns_limit_k_max 30
_diffrn_reflns_limit_k_min -30
_diffrn_reflns_limit_l_max 17
_diffrn_reflns_limit_l_min -17
_diffrn_reflns_number 321877
_diffrn_reflns_point_group_measured_fraction_full 0.999
_diffrn_reflns_point_group_measured_fraction_max 0.985
_diffrn_reflns_theta_full 25.242
_diffrn_reflns_theta_max 28.315
_diffrn_reflns_theta_min 2.507
_diffrn_source Mo
_diffrn_source_current 30
_diffrn_source_voltage 50
_diffrn_standards_number 0
_exptl_absorpt_coefficient_mu 0.506
_exptl_absorpt_correction_T_max 1.0000
_exptl_absorpt_correction_T_min 0.8924
_exptl_absorpt_correction_type multi-scan
_exptl_absorpt_process_details
;
SADABS-2014/5 (Bruker,2014/5) was used for absorption correction.
wR2(int) was 0.0545 before and 0.0498 after correction.
The Ratio of minimum to maximum transmission is 0.8924.
The \l/2 correction factor is Not present.
;
_exptl_crystal_colour brown
_exptl_crystal_colour_primary brown
_exptl_crystal_density_diffrn 1.306
_exptl_crystal_description block
_exptl_crystal_F_000 2872
_exptl_crystal_recrystallization_method
'The material was recrystallised from a mixture of THF, benzene and hexane by vapour diffusion'
_exptl_crystal_size_max 0.678
_exptl_crystal_size_mid 0.297
_exptl_crystal_size_min 0.132
_refine_diff_density_max 0.442
_refine_diff_density_min -0.296
_refine_diff_density_rms 0.049
_refine_ls_abs_structure_details
;
 Flack x determined using 7082 quotients [(I+)-(I-)]/[(I+)+(I-)]
 (Parsons, Flack and Wagner, Acta Cryst. B69 (2013) 249-259).
;
_refine_ls_abs_structure_Flack -0.0143(15)
_refine_ls_extinction_method none
_refine_ls_goodness_of_fit_ref 1.083
_refine_ls_hydrogen_treatment constr
_refine_ls_matrix_type full
_refine_ls_number_parameters 847
_refine_ls_number_reflns 17128
_refine_ls_number_restraints 12
_refine_ls_restrained_S_all 1.085
_refine_ls_R_factor_all 0.0323
_refine_ls_R_factor_gt 0.0282
_refine_ls_shift/su_max 0.002
_refine_ls_shift/su_mean 0.000
_refine_ls_structure_factor_coef Fsqd
_refine_ls_weighting_details 'w=1/[\s^2^(Fo^2^)+(0.0452P)^2^+1.6346P] where P=(Fo^2^+2Fc^2^)/3'
_refine_ls_weighting_scheme calc
_refine_ls_wR_factor_gt 0.0739
_refine_ls_wR_factor_ref 0.0770
_reflns_Friedel_coverage 0.828
_reflns_Friedel_fraction_full 1.000
_reflns_Friedel_fraction_max 0.980
_reflns_number_gt 16121
_reflns_number_total 17128
_reflns_threshold_expression 'I > 2\s(I)'
_cod_data_source_file cs6b02281_si_006.cif
_cod_data_source_block se16004
_cod_database_code 4516712
_shelx_space_group_comment
;
The symmetry employed for this shelxl refinement is uniquely defined
by the following loop, which should always be used as a source of
symmetry information in preference to the above space-group names.
They are only intended as comments.
;
_shelx_estimated_absorpt_t_max 0.936
_shelx_estimated_absorpt_t_min 0.725
_olex2_refinement_description
;
1. Fixed Uiso
 At 1.2 times of:
  All C(H) groups, All C(H,H) groups
 At 1.5 times of:
  All C(H,H,H) groups
2. Same fragment restrains
{C111, C112, C113, C114, C115, C116} sigma for 1-2: 0.02, 1-3: 0.02
as
{C101, C102, C103, C104, C105, C106}
3.a Ternary CH refined with riding coordinates:
 C6(H6), C36(H36), C66(H66)
3.b Secondary CH2 refined with riding coordinates:
 C7(H7A,H7B), C9(H9A,H9B), C37(H37A,H37B), C39(H39A,H39B), C67(H67A,H67B),
 C69(H69A,H69B)
3.c Aromatic/amide H refined with riding coordinates:
 C4(H4), C5(H5), C11(H11), C12(H12), C13(H13), C14(H14), C15(H15), C18(H18),
 C20(H20), C33(H33), C34(H34), C41(H41), C42(H42), C43(H43), C44(H44), C45(H45),
  C48(H48), C50(H50), C63(H63), C64(H64), C71(H71), C72(H72), C73(H73),
 C74(H74), C75(H75), C78(H78), C80(H80), C101(H101), C102(H102), C103(H103),
 C104(H104), C105(H105), C106(H106), C111(H111), C112(H112), C113(H113),
 C114(H114), C115(H115), C116(H116)
3.d Idealised Me refined as rotating group:
 C22(H22A,H22B,H22C), C23(H23A,H23B,H23C), C24(H24A,H24B,H24C), C52(H52A,H52B,
 H52C), C53(H53A,H53B,H53C), C54(H54A,H54B,H54C), C82(H82A,H82B,H82C), C83(H83A,
 H83B,H83C), C84(H84A,H84B,H84C)
;
_shelx_shelxl_version_number 2014/7
_olex2_date_sample_data_collection 2016-04-22
_olex2_date_sample_submission 2016-04-19
_olex2_diffrn_ambient_temperature_device 'Oxford Cryosystems Cryostream 700+'
_olex2_exptl_crystal_mounting_method 'The crystal was mounted on a MITIGEN holder in Paratone oil'
_olex2_submission_original_sample_id AJM454-4
_olex2_submission_special_instructions 'No special instructions were received'

loop_
_space_group_symop_operation_xyz
'x, y, z'
'-x, -y, z'
'x+1/2, -y+1/2, -z'
'-x+1/2, y+1/2, -z'

loop_
_atom_site_label
_atom_site_type_symbol
_atom_site_fract_x
_atom_site_fract_y
_atom_site_fract_z
_atom_site_U_iso_or_equiv
_atom_site_adp_type
_atom_site_occupancy
_atom_site_site_symmetry_order
_atom_site_calc_flag
_atom_site_refinement_flags_posn
Fe1 Fe 0.03536(2) 0.56081(2) 0.50417(2) 0.01480(6) Uani 1 1 d .
Fe2 Fe 0.09621(2) 0.63343(2) 0.66893(2) 0.01653(6) Uani 1 1 d .
O8 O 0.05129(6) 0.47749(6) 0.48699(12) 0.0204(3) Uani 1 1 d .
O38 O 0.12070(6) 0.58245(6) 0.55738(11) 0.0194(3) Uani 1 1 d .
O68 O 0.01455(6) 0.60741(7) 0.63074(10) 0.0180(3) Uani 1 1 d .
N1 N 0.04929(8) 0.37498(7) 0.36853(13) 0.0189(3) Uani 1 1 d .
N3 N 0.02981(8) 0.62170(7) 0.28253(13) 0.0198(3) Uani 1 1 d .
N32 N 0.18666(8) 0.69562(8) 0.54553(14) 0.0215(4) Uani 1 1 d .
N35 N 0.13286(8) 0.76352(8) 0.60529(15) 0.0257(4) Uani 1 1 d .
N62 N 0.02795(8) 0.60278(8) 0.85450(13) 0.0206(3) Uani 1 1 d .
N65 N 0.11814(9) 0.58922(9) 0.89138(14) 0.0268(4) Uani 1 1 d .
C2 C 0.00876(9) 0.61218(9) 0.37703(15) 0.0186(4) Uani 1 1 d .
C4 C 0.01439(10) 0.36075(10) 0.21737(15) 0.0234(4) Uani 1 1 d .
H4 H 0.0102 0.3517 0.1482 0.028 Uiso 1 1 calc R
C5 C 0.06429(10) 0.35904(9) 0.27138(16) 0.0220(4) Uani 1 1 d .
H5 H 0.1023 0.3489 0.2477 0.026 Uiso 1 1 calc R
C6 C 0.08920(9) 0.38162(8) 0.45517(15) 0.0188(4) Uani 1 1 d .
H6 H 0.0676 0.3675 0.5158 0.023 Uiso 1 1 calc R
C7 C 0.10283(9) 0.44634(8) 0.47186(15) 0.0195(4) Uani 1 1 d .
H7A H 0.1287 0.4507 0.5310 0.023 Uiso 1 1 calc R
H7B H 0.1238 0.4621 0.4127 0.023 Uiso 1 1 calc R
C9 C 0.14529(10) 0.34435(10) 0.44530(17) 0.0237(4) Uani 1 1 d .
H9A H 0.1378 0.3113 0.3993 0.028 Uiso 1 1 calc R
H9B H 0.1772 0.3683 0.4163 0.028 Uiso 1 1 calc R
C10 C 0.16432(9) 0.32110(10) 0.54670(17) 0.0247(4) Uani 1 1 d .
C11 C 0.14891(10) 0.26445(12) 0.5747(2) 0.0333(5) Uani 1 1 d .
H11 H 0.1276 0.2408 0.5290 0.040 Uiso 1 1 calc R
C12 C 0.16387(12) 0.24200(14) 0.6673(2) 0.0439(7) Uani 1 1 d .
H12 H 0.1534 0.2032 0.6842 0.053 Uiso 1 1 calc R
C13 C 0.19425(13) 0.27631(15) 0.7355(2) 0.0453(7) Uani 1 1 d .
H13 H 0.2037 0.2615 0.8000 0.054 Uiso 1 1 calc R
C14 C 0.21052(14) 0.33173(15) 0.7092(2) 0.0464(7) Uani 1 1 d .
H14 H 0.2318 0.3552 0.7553 0.056 Uiso 1 1 calc R
C15 C 0.19593(12) 0.35392(12) 0.6148(2) 0.0362(6) Uani 1 1 d .
H15 H 0.2080 0.3922 0.5971 0.043 Uiso 1 1 calc R
C16 C 0.09105(10) 0.61750(9) 0.25606(15) 0.0216(4) Uani 1 1 d .
C17 C 0.11481(9) 0.56312(10) 0.23285(15) 0.0219(4) Uani 1 1 d .
C18 C 0.17450(10) 0.55960(11) 0.21261(16) 0.0257(4) Uani 1 1 d .
H18 H 0.1913 0.5229 0.1965 0.031 Uiso 1 1 calc R
C19 C 0.21045(11) 0.60924(12) 0.21547(18) 0.0315(5) Uani 1 1 d .
C20 C 0.18498(11) 0.66244(11) 0.23715(19) 0.0319(5) Uani 1 1 d .
H20 H 0.2090 0.6963 0.2386 0.038 Uiso 1 1 calc R
C21 C 0.12513(11) 0.66800(10) 0.25702(17) 0.0269(5) Uani 1 1 d .
C22 C 0.07677(10) 0.50958(10) 0.22617(17) 0.0254(4) Uani 1 1 d .
H22A H 0.0581 0.5024 0.2912 0.038 Uiso 1 1 calc GR
H22B H 0.1010 0.4759 0.2078 0.038 Uiso 1 1 calc GR
H22C H 0.0464 0.5155 0.1751 0.038 Uiso 1 1 calc GR
C23 C 0.27547(12) 0.60365(15) 0.1954(2) 0.0435(7) Uani 1 1 d .
H23A H 0.2957 0.5931 0.2577 0.065 Uiso 1 1 calc GR
H23B H 0.2907 0.6409 0.1707 0.065 Uiso 1 1 calc GR
H23C H 0.2821 0.5733 0.1450 0.065 Uiso 1 1 calc GR
C24 C 0.09894(14) 0.72657(11) 0.2815(2) 0.0389(6) Uani 1 1 d .
H24A H 0.0743 0.7396 0.2256 0.058 Uiso 1 1 calc GR
H24B H 0.1305 0.7549 0.2926 0.058 Uiso 1 1 calc GR
H24C H 0.0750 0.7234 0.3423 0.058 Uiso 1 1 calc GR
C31 C 0.14124(9) 0.70504(9) 0.60954(16) 0.0205(4) Uani 1 1 d .
C33 C 0.20565(9) 0.74695(10) 0.5021(2) 0.0296(5) Uani 1 1 d .
H33 H 0.2364 0.7511 0.4545 0.036 Uiso 1 1 calc R
C34 C 0.17214(11) 0.79004(11) 0.5401(2) 0.0327(5) Uani 1 1 d .
H34 H 0.1749 0.8304 0.5252 0.039 Uiso 1 1 calc R
C36 C 0.21156(9) 0.63761(10) 0.52445(15) 0.0217(4) Uani 1 1 d .
H36 H 0.2411 0.6424 0.4696 0.026 Uiso 1 1 calc R
C37 C 0.16394(9) 0.59611(10) 0.48590(16) 0.0240(4) Uani 1 1 d .
H37A H 0.1447 0.6141 0.4269 0.029 Uiso 1 1 calc R
H37B H 0.1828 0.5595 0.4633 0.029 Uiso 1 1 calc R
C39 C 0.24401(9) 0.61325(10) 0.61630(17) 0.0244(4) Uani 1 1 d .
H39A H 0.2179 0.6160 0.6754 0.029 Uiso 1 1 calc R
H39B H 0.2526 0.5715 0.6047 0.029 Uiso 1 1 calc R
C40 C 0.30051(10) 0.64433(10) 0.63939(17) 0.0254(4) Uani 1 1 d .
C41 C 0.35310(11) 0.62459(11) 0.5987(2) 0.0336(5) Uani 1 1 d .
H41 H 0.3531 0.5918 0.5552 0.040 Uiso 1 1 calc R
C42 C 0.40583(13) 0.65264(14) 0.6213(3) 0.0469(8) Uani 1 1 d .
H42 H 0.4416 0.6388 0.5933 0.056 Uiso 1 1 calc R
C43 C 0.40614(14) 0.70040(14) 0.6842(2) 0.0506(9) Uani 1 1 d .
H43 H 0.4421 0.7194 0.6997 0.061 Uiso 1 1 calc R
C44 C 0.35410(15) 0.72056(13) 0.7246(2) 0.0454(8) Uani 1 1 d .
H44 H 0.3543 0.7535 0.7676 0.054 Uiso 1 1 calc R
C45 C 0.30160(13) 0.69282(11) 0.70253(19) 0.0326(5) Uani 1 1 d .
H45 H 0.2660 0.7069 0.7307 0.039 Uiso 1 1 calc R
C46 C 0.08848(11) 0.79543(9) 0.65922(19) 0.0290(5) Uani 1 1 d .
C47 C 0.10358(15) 0.82406(12) 0.7475(2) 0.0439(7) Uani 1 1 d .
C48 C 0.05924(18) 0.85587(14) 0.7956(3) 0.0554(9) Uani 1 1 d .
H48 H 0.0685 0.8759 0.8559 0.066 Uiso 1 1 calc R
C49 C 0.00287(16) 0.85933(14) 0.7592(3) 0.0511(8) Uani 1 1 d .
C50 C -0.01016(13) 0.83015(12) 0.6704(3) 0.0426(6) Uani 1 1 d .
H50 H -0.0487 0.8327 0.6438 0.051 Uiso 1 1 calc R
C51 C 0.03177(11) 0.79741(10) 0.6197(2) 0.0323(5) Uani 1 1 d .
C52 C 0.16465(18) 0.82081(17) 0.7893(3) 0.0665(11) Uani 1 1 d .
H52A H 0.1772 0.7800 0.7924 0.100 Uiso 1 1 calc GR
H52B H 0.1652 0.8376 0.8569 0.100 Uiso 1 1 calc GR
H52C H 0.1915 0.8427 0.7460 0.100 Uiso 1 1 calc GR
C53 C -0.0442(2) 0.89235(19) 0.8163(4) 0.0813(14) Uani 1 1 d .
H53A H -0.0618 0.8667 0.8667 0.122 Uiso 1 1 calc GR
H53B H -0.0746 0.9055 0.7695 0.122 Uiso 1 1 calc GR
H53C H -0.0266 0.9262 0.8495 0.122 Uiso 1 1 calc GR
C54 C 0.01638(12) 0.76481(14) 0.5253(2) 0.0427(7) Uani 1 1 d .
H54A H 0.0407 0.7791 0.4699 0.064 Uiso 1 1 calc GR
H54B H -0.0251 0.7710 0.5094 0.064 Uiso 1 1 calc GR
H54C H 0.0236 0.7231 0.5353 0.064 Uiso 1 1 calc GR
C61 C 0.08297(9) 0.60951(9) 0.81737(15) 0.0200(4) Uani 1 1 d .
C63 C 0.02907(11) 0.57897(12) 0.94951(17) 0.0318(5) Uani 1 1 d .
H63 H -0.0039 0.5705 0.9906 0.038 Uiso 1 1 calc R
C64 C 0.08595(11) 0.57007(14) 0.97275(18) 0.0381(6) Uani 1 1 d .
H64 H 0.1009 0.5539 1.0331 0.046 Uiso 1 1 calc R
C66 C -0.02573(9) 0.61992(9) 0.80001(16) 0.0210(4) Uani 1 1 d .
H66 H -0.0603 0.6073 0.8407 0.025 Uiso 1 1 calc R
C67 C -0.02881(9) 0.58867(9) 0.69857(15) 0.0204(4) Uani 1 1 d .
H67A H -0.0244 0.5462 0.7095 0.024 Uiso 1 1 calc R
H67B H -0.0680 0.5954 0.6686 0.024 Uiso 1 1 calc R
C69 C -0.02883(10) 0.68653(10) 0.78803(17) 0.0258(4) Uani 1 1 d .
H69A H 0.0041 0.6994 0.7449 0.031 Uiso 1 1 calc R
H69B H -0.0659 0.6967 0.7534 0.031 Uiso 1 1 calc R
C70 C -0.02603(11) 0.71915(10) 0.88597(18) 0.0288(5) Uani 1 1 d .
C71 C -0.07699(13) 0.73007(13) 0.9404(2) 0.0379(6) Uani 1 1 d .
H71 H -0.1137 0.7163 0.9163 0.045 Uiso 1 1 calc R
C72 C -0.07420(17) 0.76105(15) 1.0299(2) 0.0502(8) Uani 1 1 d .
H72 H -0.1091 0.7685 1.0667 0.060 Uiso 1 1 calc R
C73 C -0.02114(19) 0.78092(13) 1.0654(2) 0.0539(9) Uani 1 1 d .
H73 H -0.0195 0.8024 1.1262 0.065 Uiso 1 1 calc R
C74 C 0.02918(17) 0.76967(14) 1.0130(3) 0.0542(8) Uani 1 1 d .
H74 H 0.0658 0.7832 1.0377 0.065 Uiso 1 1 calc R
C75 C 0.02697(14) 0.73853(13) 0.9239(2) 0.0422(6) Uani 1 1 d .
H75 H 0.0623 0.7304 0.8886 0.051 Uiso 1 1 calc R
C76 C 0.18149(10) 0.58607(11) 0.88582(17) 0.0277(5) Uani 1 1 d .
C77 C 0.21396(11) 0.63157(13) 0.92809(18) 0.0345(5) Uani 1 1 d .
C78 C 0.27490(12) 0.62687(15) 0.9248(2) 0.0419(7) Uani 1 1 d .
H78 H 0.2981 0.6571 0.9530 0.050 Uiso 1 1 calc R
C79 C 0.30250(12) 0.57956(14) 0.8817(2) 0.0436(7) Uani 1 1 d .
C80 C 0.26826(12) 0.53590(13) 0.8392(2) 0.0413(6) Uani 1 1 d .
H80 H 0.2871 0.5036 0.8084 0.050 Uiso 1 1 calc R
C81 C 0.20716(11) 0.53818(11) 0.8404(2) 0.0330(5) Uani 1 1 d .
C82 C 0.18500(15) 0.68416(15) 0.9729(2) 0.0490(7) Uani 1 1 d .
H82A H 0.1640 0.7056 0.9205 0.073 Uiso 1 1 calc GR
H82B H 0.2149 0.7094 1.0029 0.073 Uiso 1 1 calc GR
H82C H 0.1572 0.6718 1.0247 0.073 Uiso 1 1 calc GR
C83 C 0.36865(13) 0.57686(18) 0.8780(3) 0.0623(11) Uani 1 1 d .
H83A H 0.3838 0.6121 0.8455 0.093 Uiso 1 1 calc GR
H83B H 0.3808 0.5425 0.8397 0.093 Uiso 1 1 calc GR
H83C H 0.3842 0.5743 0.9463 0.093 Uiso 1 1 calc GR
C84 C 0.17074(14) 0.49142(12) 0.7914(2) 0.0439(7) Uani 1 1 d .
H84A H 0.1395 0.4792 0.8373 0.066 Uiso 1 1 calc GR
H84B H 0.1957 0.4579 0.7753 0.066 Uiso 1 1 calc GR
H84C H 0.1533 0.5067 0.7297 0.066 Uiso 1 1 calc GR
P1 P 0.19176(3) 0.39069(3) 1.05762(5) 0.03705(15) Uani 1 1 d .
F1 F 0.26101(9) 0.40036(13) 1.0553(2) 0.0778(7) Uani 1 1 d .
F2 F 0.19136(10) 0.37601(9) 0.94051(13) 0.0590(5) Uani 1 1 d .
F3 F 0.12269(9) 0.38402(13) 1.06057(16) 0.0765(8) Uani 1 1 d .
F4 F 0.19221(9) 0.40516(9) 1.17542(13) 0.0519(4) Uani 1 1 d .
F5 F 0.20041(16) 0.32426(10) 1.0823(2) 0.0897(9) Uani 1 1 d .
F6 F 0.18340(12) 0.45822(9) 1.03382(15) 0.0649(6) Uani 1 1 d .
C101 C 0.3967(3) 0.4635(3) 0.3923(7) 0.122(2) Uani 1 1 d D
H101 H 0.4357 0.4628 0.3670 0.146 Uiso 1 1 calc R
C102 C 0.3500(5) 0.4644(3) 0.3274(6) 0.131(3) Uani 1 1 d D
H102 H 0.3564 0.4642 0.2570 0.157 Uiso 1 1 calc R
C103 C 0.2933(3) 0.4657(2) 0.3658(6) 0.114(2) Uani 1 1 d D
H103 H 0.2602 0.4661 0.3224 0.137 Uiso 1 1 calc R
C104 C 0.2864(2) 0.46641(18) 0.4662(6) 0.0907(18) Uani 1 1 d D
H104 H 0.2478 0.4677 0.4931 0.109 Uiso 1 1 calc R
C105 C 0.3313(3) 0.46538(18) 0.5281(5) 0.0877(15) Uani 1 1 d D
H105 H 0.3246 0.4659 0.5984 0.105 Uiso 1 1 calc R
C106 C 0.3872(3) 0.4636(2) 0.4925(6) 0.111(2) Uani 1 1 d D
H106 H 0.4195 0.4624 0.5377 0.133 Uiso 1 1 calc R
C111 C 0.4294(2) 0.3926(2) 0.7412(6) 0.103(2) Uani 1 1 d D
H111 H 0.4434 0.3840 0.6757 0.124 Uiso 1 1 calc R
C112 C 0.3727(2) 0.38027(18) 0.7669(4) 0.0786(14) Uani 1 1 d D
H112 H 0.3472 0.3631 0.7190 0.094 Uiso 1 1 calc R
C113 C 0.35201(17) 0.39263(15) 0.8630(4) 0.0645(11) Uani 1 1 d D
H113 H 0.3125 0.3837 0.8800 0.077 Uiso 1 1 calc R
C114 C 0.3877(2) 0.41714(19) 0.9318(4) 0.0839(15) Uani 1 1 d D
H114 H 0.3734 0.4257 0.9971 0.101 Uiso 1 1 calc R
C115 C 0.4463(3) 0.4300(2) 0.9061(6) 0.106(2) Uani 1 1 d D
H115 H 0.4720 0.4471 0.9539 0.127 Uiso 1 1 calc R
C116 C 0.4658(2) 0.4175(2) 0.8111(7) 0.113(3) Uani 1 1 d D
H116 H 0.5052 0.4262 0.7934 0.135 Uiso 1 1 calc R

loop_
_atom_site_aniso_label
_atom_site_aniso_U_11
_atom_site_aniso_U_22
_atom_site_aniso_U_33
_atom_site_aniso_U_23
_atom_site_aniso_U_13
_atom_site_aniso_U_12
Fe1 0.01577(12) 0.01433(12) 0.01430(12) -0.00077(10) -0.00090(10) -0.00162(9)
Fe2 0.01779(12) 0.01834(13) 0.01347(12) 0.00044(10) -0.00126(10) -0.00394(10)
O8 0.0157(6) 0.0157(6) 0.0299(8) -0.0026(6) 0.0021(6) -0.0007(5)
O38 0.0176(6) 0.0215(7) 0.0190(7) -0.0022(5) 0.0001(5) -0.0029(5)
O68 0.0161(6) 0.0229(7) 0.0150(6) -0.0028(5) 0.0008(5) -0.0021(5)
N1 0.0236(8) 0.0171(8) 0.0160(8) -0.0013(6) 0.0017(6) 0.0004(6)
N3 0.0241(8) 0.0196(8) 0.0157(8) 0.0009(6) -0.0008(7) 0.0002(7)
N32 0.0175(8) 0.0257(9) 0.0214(8) 0.0065(7) -0.0026(7) -0.0055(7)
N35 0.0228(9) 0.0232(9) 0.0312(10) 0.0051(8) -0.0025(8) -0.0051(7)
N62 0.0238(9) 0.0239(8) 0.0143(8) 0.0005(6) 0.0002(6) -0.0039(7)
N65 0.0254(9) 0.0392(11) 0.0157(8) 0.0054(8) -0.0033(7) -0.0052(8)
C2 0.0218(9) 0.0160(8) 0.0182(9) 0.0003(7) -0.0005(7) -0.0022(7)
C4 0.0320(11) 0.0222(10) 0.0160(9) -0.0012(8) 0.0027(8) 0.0017(8)
C5 0.0296(11) 0.0193(10) 0.0172(9) -0.0017(8) 0.0041(8) 0.0030(8)
C6 0.0195(9) 0.0195(9) 0.0174(9) -0.0015(7) 0.0009(7) 0.0015(7)
C7 0.0170(9) 0.0185(9) 0.0230(9) -0.0025(7) 0.0019(7) 0.0007(7)
C9 0.0234(10) 0.0242(10) 0.0236(10) -0.0037(8) 0.0011(8) 0.0055(8)
C10 0.0189(9) 0.0295(11) 0.0257(11) -0.0045(9) 0.0000(8) 0.0098(8)
C11 0.0219(11) 0.0360(13) 0.0419(14) 0.0058(10) -0.0021(10) 0.0025(9)
C12 0.0270(12) 0.0532(16) 0.0515(17) 0.0198(14) 0.0032(12) 0.0087(11)
C13 0.0353(14) 0.069(2) 0.0314(13) 0.0054(13) 0.0037(11) 0.0281(14)
C14 0.0466(16) 0.0569(18) 0.0358(15) -0.0185(13) -0.0151(13) 0.0222(14)
C15 0.0376(13) 0.0325(13) 0.0386(14) -0.0103(10) -0.0111(11) 0.0120(10)
C16 0.0244(10) 0.0268(10) 0.0135(9) 0.0022(7) 0.0006(8) -0.0034(8)
C17 0.0271(10) 0.0265(10) 0.0122(8) -0.0002(8) 0.0002(7) -0.0041(8)
C18 0.0279(11) 0.0302(11) 0.0189(10) -0.0014(9) 0.0017(8) -0.0003(9)
C19 0.0270(11) 0.0443(13) 0.0233(11) 0.0025(10) 0.0013(9) -0.0082(10)
C20 0.0334(13) 0.0324(12) 0.0299(12) 0.0026(10) 0.0012(10) -0.0147(10)
C21 0.0346(12) 0.0257(11) 0.0204(10) 0.0018(8) 0.0001(9) -0.0061(9)
C22 0.0291(11) 0.0252(10) 0.0220(10) -0.0020(8) 0.0029(8) -0.0039(8)
C23 0.0272(12) 0.0588(18) 0.0444(16) 0.0008(13) 0.0044(11) -0.0083(12)
C24 0.0456(15) 0.0254(12) 0.0456(15) -0.0015(10) -0.0001(13) -0.0060(11)
C31 0.0185(9) 0.0226(10) 0.0206(10) 0.0020(8) -0.0035(8) -0.0046(8)
C33 0.0228(10) 0.0319(11) 0.0341(12) 0.0126(10) -0.0001(10) -0.0088(8)
C34 0.0274(11) 0.0270(11) 0.0437(14) 0.0127(10) -0.0005(10) -0.0085(9)
C36 0.0164(8) 0.0283(10) 0.0204(10) 0.0026(8) 0.0000(7) -0.0034(8)
C37 0.0195(9) 0.0327(11) 0.0197(10) -0.0040(8) -0.0005(8) -0.0050(8)
C39 0.0204(10) 0.0259(10) 0.0270(11) 0.0038(9) -0.0029(8) -0.0024(8)
C40 0.0233(10) 0.0253(11) 0.0276(11) 0.0072(8) -0.0077(8) -0.0038(8)
C41 0.0245(11) 0.0326(13) 0.0439(14) 0.0085(10) -0.0050(10) -0.0019(9)
C42 0.0234(12) 0.0514(16) 0.066(2) 0.0281(15) -0.0121(13) -0.0059(12)
C43 0.0434(16) 0.0545(17) 0.0539(18) 0.0282(14) -0.0309(15) -0.0281(14)
C44 0.066(2) 0.0365(14) 0.0338(14) 0.0137(11) -0.0230(14) -0.0239(13)
C45 0.0437(14) 0.0275(11) 0.0267(11) 0.0071(9) -0.0095(10) -0.0068(10)
C46 0.0329(12) 0.0189(9) 0.0353(12) 0.0024(9) 0.0013(10) -0.0017(8)
C47 0.0570(18) 0.0295(13) 0.0452(16) -0.0052(11) -0.0084(14) 0.0000(12)
C48 0.085(3) 0.0354(16) 0.0458(17) -0.0129(13) 0.0018(17) 0.0077(15)
C49 0.062(2) 0.0334(14) 0.0577(19) 0.0002(14) 0.0172(16) 0.0082(13)
C50 0.0364(13) 0.0327(13) 0.0588(18) 0.0077(13) 0.0094(13) 0.0043(10)
C51 0.0319(12) 0.0239(10) 0.0410(13) 0.0058(9) 0.0033(11) -0.0004(9)
C52 0.072(2) 0.057(2) 0.071(2) -0.0247(19) -0.033(2) 0.0056(18)
C53 0.096(3) 0.057(2) 0.091(3) -0.011(2) 0.041(3) 0.019(2)
C54 0.0292(12) 0.0491(16) 0.0497(17) -0.0014(13) -0.0103(11) 0.0039(11)
C61 0.0234(10) 0.0208(9) 0.0158(9) 0.0001(7) -0.0022(7) -0.0034(7)
C63 0.0332(12) 0.0456(14) 0.0167(10) 0.0066(9) 0.0003(9) -0.0095(10)
C64 0.0338(13) 0.0616(17) 0.0191(11) 0.0143(11) -0.0028(9) -0.0078(12)
C66 0.0194(9) 0.0257(10) 0.0179(9) -0.0005(7) 0.0032(7) -0.0006(8)
C67 0.0181(9) 0.0255(9) 0.0176(9) -0.0010(7) -0.0001(7) -0.0034(8)
C69 0.0283(11) 0.0258(10) 0.0232(10) -0.0004(8) 0.0045(9) 0.0038(9)
C70 0.0380(13) 0.0227(10) 0.0258(11) -0.0021(8) 0.0075(10) 0.0014(9)
C71 0.0434(14) 0.0406(14) 0.0298(13) -0.0003(11) 0.0099(11) 0.0105(11)
C72 0.071(2) 0.0491(17) 0.0306(14) -0.0024(12) 0.0173(14) 0.0193(15)
C73 0.098(3) 0.0345(14) 0.0287(14) -0.0094(11) 0.0115(16) 0.0014(16)
C74 0.073(2) 0.0444(16) 0.0447(17) -0.0159(14) 0.0004(16) -0.0191(15)
C75 0.0450(16) 0.0407(14) 0.0408(15) -0.0124(12) 0.0122(12) -0.0116(12)
C76 0.0237(11) 0.0401(12) 0.0195(10) 0.0115(9) -0.0058(8) -0.0044(9)
C77 0.0324(12) 0.0486(14) 0.0226(11) 0.0077(11) -0.0074(9) -0.0097(11)
C78 0.0308(13) 0.0597(18) 0.0352(14) 0.0167(13) -0.0116(10) -0.0140(12)
C79 0.0266(12) 0.0563(17) 0.0481(16) 0.0327(14) -0.0057(11) -0.0014(12)
C80 0.0358(13) 0.0419(14) 0.0460(15) 0.0207(13) -0.0016(12) 0.0082(11)
C81 0.0328(12) 0.0336(12) 0.0325(12) 0.0162(10) -0.0067(10) 0.0006(10)
C82 0.0470(16) 0.0611(19) 0.0388(16) -0.0156(14) -0.0044(12) -0.0129(14)
C83 0.0285(14) 0.074(2) 0.084(3) 0.042(2) -0.0068(15) 0.0012(14)
C84 0.0479(16) 0.0319(13) 0.0519(17) 0.0046(12) -0.0084(13) 0.0050(12)
P1 0.0406(4) 0.0426(4) 0.0279(3) 0.0023(3) 0.0060(3) 0.0036(3)
F1 0.0440(11) 0.113(2) 0.0767(16) 0.0163(15) 0.0090(11) 0.0049(12)
F2 0.0850(14) 0.0616(12) 0.0304(8) -0.0044(8) 0.0161(9) 0.0115(11)
F3 0.0447(11) 0.141(2) 0.0439(11) -0.0250(13) 0.0046(9) -0.0170(13)
F4 0.0582(11) 0.0677(12) 0.0297(8) 0.0000(8) -0.0035(8) -0.0107(9)
F5 0.157(3) 0.0441(12) 0.0684(16) 0.0107(11) -0.0038(17) 0.0090(14)
F6 0.1017(17) 0.0490(11) 0.0441(10) 0.0011(8) -0.0128(11) 0.0130(11)
C101 0.104(5) 0.110(5) 0.151(7) -0.009(5) 0.047(5) 0.031(4)
C102 0.190(9) 0.085(4) 0.117(5) -0.005(4) 0.018(6) 0.046(5)
C103 0.133(6) 0.058(3) 0.151(7) 0.012(3) -0.053(5) 0.020(3)
C104 0.075(3) 0.042(2) 0.155(6) 0.020(3) -0.001(3) 0.0048(19)
C105 0.100(4) 0.046(2) 0.118(4) -0.011(2) 0.015(3) 0.005(2)
C106 0.090(4) 0.075(3) 0.167(7) -0.038(4) -0.020(4) 0.004(3)
C111 0.067(3) 0.082(3) 0.162(6) 0.009(4) 0.029(4) 0.032(3)
C112 0.061(2) 0.052(2) 0.123(4) -0.011(2) 0.009(3) 0.0106(18)
C113 0.0486(19) 0.0394(16) 0.105(3) 0.0164(19) -0.005(2) 0.0049(14)
C114 0.079(3) 0.061(2) 0.112(4) 0.031(3) -0.038(3) -0.003(2)
C115 0.081(4) 0.066(3) 0.171(7) 0.043(4) -0.063(4) -0.008(3)
C116 0.043(2) 0.082(3) 0.213(8) 0.054(5) -0.006(4) 0.010(2)

loop_
_atom_type_symbol
_atom_type_description
_atom_type_scat_dispersion_real
_atom_type_scat_dispersion_imag
_atom_type_scat_source
C C 0.0033 0.0016 'International Tables Vol C Tables 4.2.6.8 and 6.1.1.4'
H H 0.0000 0.0000 'International Tables Vol C Tables 4.2.6.8 and 6.1.1.4'
F F 0.0171 0.0103 'International Tables Vol C Tables 4.2.6.8 and 6.1.1.4'
Fe Fe 0.3463 0.8444 'International Tables Vol C Tables 4.2.6.8 and 6.1.1.4'
N N 0.0061 0.0033 'International Tables Vol C Tables 4.2.6.8 and 6.1.1.4'
O O 0.0106 0.0060 'International Tables Vol C Tables 4.2.6.8 and 6.1.1.4'
P P 0.1023 0.0942 'International Tables Vol C Tables 4.2.6.8 and 6.1.1.4'

loop_
_geom_angle_atom_site_label_1
_geom_angle_atom_site_label_2
_geom_angle_atom_site_label_3
_geom_angle
_geom_angle_site_symmetry_1
_geom_angle_site_symmetry_3
O8 Fe1 O8 76.19(6) . 2_565
O8 Fe1 O38 95.59(6) . .
O8 Fe1 O68 130.30(6) . .
O8 Fe1 C2 119.62(7) . .
O38 Fe1 O8 163.60(6) . 2_565
O38 Fe1 C2 113.10(7) . .
O68 Fe1 O8 95.02(6) . 2_565
O68 Fe1 O38 79.36(6) . .
O68 Fe1 C2 107.31(7) . .
C2 Fe1 O8 83.26(7) . 2_565
O38 Fe2 O68 83.97(6) . .
O38 Fe2 C31 92.37(7) . .
O38 Fe2 C61 127.10(7) . .
O68 Fe2 C31 126.04(7) . .
O68 Fe2 C61 91.64(7) . .
C61 Fe2 C31 129.76(8) . .
Fe1 O8 Fe1 102.36(6) . 2_565
C7 O8 Fe1 132.49(12) . .
C7 O8 Fe1 125.10(12) . 2_565
Fe2 O38 Fe1 97.55(6) . .
C37 O38 Fe1 117.76(12) . .
C37 O38 Fe2 125.24(13) . .
Fe2 O68 Fe1 98.55(6) . .
C67 O68 Fe1 122.11(12) . .
C67 O68 Fe2 125.11(12) . .
C2 N1 C5 111.97(18) 2_565 .
C2 N1 C6 120.72(17) 2_565 .
C5 N1 C6 127.23(17) . .
C2 N3 C4 111.65(18) . 2_565
C2 N3 C16 123.69(17) . .
C4 N3 C16 124.55(17) 2_565 .
C31 N32 C33 111.49(19) . .
C31 N32 C36 123.81(17) . .
C33 N32 C36 124.69(19) . .
C31 N35 C34 111.6(2) . .
C31 N35 C46 125.50(19) . .
C34 N35 C46 122.9(2) . .
C61 N62 C63 111.30(18) . .
C61 N62 C66 123.74(17) . .
C63 N62 C66 124.95(18) . .
C61 N65 C64 111.6(2) . .
C61 N65 C76 124.75(19) . .
C64 N65 C76 123.63(19) . .
N1 C2 Fe1 117.28(14) 2_565 .
N1 C2 N3 103.29(17) 2_565 .
N3 C2 Fe1 135.69(15) . .
N3 C4 H4 126.7 2_565 .
C5 C4 N3 106.59(18) . 2_565
C5 C4 H4 126.7 . .
N1 C5 H5 126.8 . .
C4 C5 N1 106.48(18) . .
C4 C5 H5 126.8 . .
N1 C6 H6 107.2 . .
N1 C6 C7 109.74(16) . .
N1 C6 C9 112.67(16) . .
C7 C6 H6 107.2 . .
C7 C6 C9 112.42(17) . .
C9 C6 H6 107.2 . .
O8 C7 C6 110.38(16) . .
O8 C7 H7A 109.6 . .
O8 C7 H7B 109.6 . .
C6 C7 H7A 109.6 . .
C6 C7 H7B 109.6 . .
H7A C7 H7B 108.1 . .
C6 C9 H9A 109.5 . .
C6 C9 H9B 109.5 . .
H9A C9 H9B 108.1 . .
C10 C9 C6 110.81(17) . .
C10 C9 H9A 109.5 . .
C10 C9 H9B 109.5 . .
C11 C10 C9 119.6(2) . .
C15 C10 C9 122.9(2) . .
C15 C10 C11 117.5(2) . .
C10 C11 H11 119.2 . .
C12 C11 C10 121.6(3) . .
C12 C11 H11 119.2 . .
C11 C12 H12 120.1 . .
C11 C12 C13 119.9(3) . .
C13 C12 H12 120.1 . .
C12 C13 H13 120.2 . .
C14 C13 C12 119.5(3) . .
C14 C13 H13 120.2 . .
C13 C14 H14 119.9 . .
C13 C14 C15 120.3(3) . .
C15 C14 H14 119.9 . .
C10 C15 C14 121.1(3) . .
C10 C15 H15 119.4 . .
C14 C15 H15 119.4 . .
C17 C16 N3 119.30(18) . .
C21 C16 N3 118.7(2) . .
C21 C16 C17 122.0(2) . .
C16 C17 C22 121.3(2) . .
C18 C17 C16 118.4(2) . .
C18 C17 C22 120.3(2) . .
C17 C18 H18 119.4 . .
C17 C18 C19 121.3(2) . .
C19 C18 H18 119.4 . .
C18 C19 C23 119.9(3) . .
C20 C19 C18 118.5(2) . .
C20 C19 C23 121.6(2) . .
C19 C20 H20 119.0 . .
C19 C20 C21 122.1(2) . .
C21 C20 H20 119.0 . .
C16 C21 C24 121.5(2) . .
C20 C21 C16 117.8(2) . .
C20 C21 C24 120.7(2) . .
C17 C22 H22A 109.5 . .
C17 C22 H22B 109.5 . .
C17 C22 H22C 109.5 . .
H22A C22 H22B 109.5 . .
H22A C22 H22C 109.5 . .
H22B C22 H22C 109.5 . .
C19 C23 H23A 109.5 . .
C19 C23 H23B 109.5 . .
C19 C23 H23C 109.5 . .
H23A C23 H23B 109.5 . .
H23A C23 H23C 109.5 . .
H23B C23 H23C 109.5 . .
C21 C24 H24A 109.5 . .
C21 C24 H24B 109.5 . .
C21 C24 H24C 109.5 . .
H24A C24 H24B 109.5 . .
H24A C24 H24C 109.5 . .
H24B C24 H24C 109.5 . .
N32 C31 Fe2 119.10(15) . .
N35 C31 Fe2 136.34(16) . .
N35 C31 N32 103.78(18) . .
N32 C33 H33 126.6 . .
C34 C33 N32 106.9(2) . .
C34 C33 H33 126.6 . .
N35 C34 H34 126.9 . .
C33 C34 N35 106.2(2) . .
C33 C34 H34 126.9 . .
N32 C36 H36 107.4 . .
N32 C36 C37 110.66(17) . .
N32 C36 C39 111.21(18) . .
C37 C36 H36 107.4 . .
C37 C36 C39 112.47(18) . .
C39 C36 H36 107.4 . .
O38 C37 C36 114.01(17) . .
O38 C37 H37A 108.7 . .
O38 C37 H37B 108.7 . .
C36 C37 H37A 108.7 . .
C36 C37 H37B 108.7 . .
H37A C37 H37B 107.6 . .
C36 C39 H39A 108.8 . .
C36 C39 H39B 108.8 . .
H39A C39 H39B 107.7 . .
C40 C39 C36 113.75(18) . .
C40 C39 H39A 108.8 . .
C40 C39 H39B 108.8 . .
C41 C40 C39 120.2(2) . .
C41 C40 C45 118.7(2) . .
C45 C40 C39 121.1(2) . .
C40 C41 H41 119.8 . .
C40 C41 C42 120.4(3) . .
C42 C41 H41 119.8 . .
C41 C42 H42 119.9 . .
C43 C42 C41 120.1(3) . .
C43 C42 H42 119.9 . .
C42 C43 H43 120.1 . .
C42 C43 C44 119.9(3) . .
C44 C43 H43 120.1 . .
C43 C44 H44 119.9 . .
C43 C44 C45 120.2(3) . .
C45 C44 H44 119.9 . .
C40 C45 H45 119.7 . .
C44 C45 C40 120.6(3) . .
C44 C45 H45 119.7 . .
C47 C46 N35 119.3(2) . .
C47 C46 C51 122.2(3) . .
C51 C46 N35 118.5(2) . .
C46 C47 C48 117.1(3) . .
C46 C47 C52 121.3(3) . .
C48 C47 C52 121.6(3) . .
C47 C48 H48 118.6 . .
C49 C48 C47 122.8(3) . .
C49 C48 H48 118.6 . .
C48 C49 C50 118.1(3) . .
C48 C49 C53 120.7(4) . .
C50 C49 C53 121.1(4) . .
C49 C50 H50 119.1 . .
C51 C50 C49 121.8(3) . .
C51 C50 H50 119.1 . .
C46 C51 C54 121.0(2) . .
C50 C51 C46 118.0(3) . .
C50 C51 C54 121.0(3) . .
C47 C52 H52A 109.5 . .
C47 C52 H52B 109.5 . .
C47 C52 H52C 109.5 . .
H52A C52 H52B 109.5 . .
H52A C52 H52C 109.5 . .
H52B C52 H52C 109.5 . .
C49 C53 H53A 109.5 . .
C49 C53 H53B 109.5 . .
C49 C53 H53C 109.5 . .
H53A C53 H53B 109.5 . .
H53A C53 H53C 109.5 . .
H53B C53 H53C 109.5 . .
C51 C54 H54A 109.5 . .
C51 C54 H54B 109.5 . .
C51 C54 H54C 109.5 . .
H54A C54 H54B 109.5 . .
H54A C54 H54C 109.5 . .
H54B C54 H54C 109.5 . .
N62 C61 Fe2 120.82(14) . .
N65 C61 Fe2 134.44(16) . .
N65 C61 N62 103.97(18) . .
N62 C63 H63 126.6 . .
C64 C63 N62 106.8(2) . .
C64 C63 H63 126.6 . .
N65 C64 H64 126.8 . .
C63 C64 N65 106.3(2) . .
C63 C64 H64 126.8 . .
N62 C66 H66 107.9 . .
N62 C66 C67 110.36(16) . .
N62 C66 C69 110.72(17) . .
C67 C66 H66 107.9 . .
C67 C66 C69 111.77(17) . .
C69 C66 H66 107.9 . .
O68 C67 C66 113.11(16) . .
O68 C67 H67A 109.0 . .
O68 C67 H67B 109.0 . .
C66 C67 H67A 109.0 . .
C66 C67 H67B 109.0 . .
H67A C67 H67B 107.8 . .
C66 C69 H69A 108.8 . .
C66 C69 H69B 108.8 . .
H69A C69 H69B 107.7 . .
C70 C69 C66 113.68(18) . .
C70 C69 H69A 108.8 . .
C70 C69 H69B 108.8 . .
C71 C70 C69 120.4(2) . .
C75 C70 C69 120.9(2) . .
C75 C70 C71 118.7(2) . .
C70 C71 H71 120.0 . .
C72 C71 C70 120.1(3) . .
C72 C71 H71 120.0 . .
C71 C72 H72 119.8 . .
C73 C72 C71 120.3(3) . .
C73 C72 H72 119.8 . .
C72 C73 H73 120.1 . .
C74 C73 C72 119.9(3) . .
C74 C73 H73 120.1 . .
C73 C74 H74 119.8 . .
C73 C74 C75 120.3(3) . .
C75 C74 H74 119.8 . .
C70 C75 C74 120.7(3) . .
C70 C75 H75 119.6 . .
C74 C75 H75 119.6 . .
C77 C76 N65 118.0(2) . .
C81 C76 N65 118.9(2) . .
C81 C76 C77 123.1(2) . .
C76 C77 C82 121.9(2) . .
C78 C77 C76 117.2(3) . .
C78 C77 C82 120.9(3) . .
C77 C78 H78 119.1 . .
C79 C78 C77 121.9(3) . .
C79 C78 H78 119.1 . .
C78 C79 C80 118.7(3) . .
C78 C79 C83 120.1(3) . .
C80 C79 C83 121.1(3) . .
C79 C80 H80 119.0 . .
C79 C80 C81 121.9(3) . .
C81 C80 H80 119.0 . .
C76 C81 C80 117.2(3) . .
C76 C81 C84 121.5(2) . .
C80 C81 C84 121.3(3) . .
C77 C82 H82A 109.5 . .
C77 C82 H82B 109.5 . .
C77 C82 H82C 109.5 . .
H82A C82 H82B 109.5 . .
H82A C82 H82C 109.5 . .
H82B C82 H82C 109.5 . .
C79 C83 H83A 109.5 . .
C79 C83 H83B 109.5 . .
C79 C83 H83C 109.5 . .
H83A C83 H83B 109.5 . .
H83A C83 H83C 109.5 . .
H83B C83 H83C 109.5 . .
C81 C84 H84A 109.5 . .
C81 C84 H84B 109.5 . .
C81 C84 H84C 109.5 . .
H84A C84 H84B 109.5 . .
H84A C84 H84C 109.5 . .
H84B C84 H84C 109.5 . .
F1 P1 F2 90.93(14) . .
F1 P1 F4 89.06(13) . .
F2 P1 F4 179.77(14) . .
F3 P1 F1 177.52(17) . .
F3 P1 F2 89.90(12) . .
F3 P1 F4 90.11(11) . .
F3 P1 F6 88.86(15) . .
F5 P1 F1 90.86(18) . .
F5 P1 F2 90.08(13) . .
F5 P1 F3 91.47(18) . .
F5 P1 F4 89.68(13) . .
F5 P1 F6 179.29(15) . .
F6 P1 F1 88.80(15) . .
F6 P1 F2 90.54(11) . .
F6 P1 F4 89.69(11) . .
C102 C101 H101 120.0 . .
C106 C101 H101 120.0 . .
C106 C101 C102 120.0(7) . .
C101 C102 H102 120.4 . .
C101 C102 C103 119.3(7) . .
C103 C102 H102 120.4 . .
C102 C103 H103 120.9 . .
C104 C103 C102 118.3(6) . .
C104 C103 H103 120.9 . .
C103 C104 H104 118.9 . .
C105 C104 C103 122.2(6) . .
C105 C104 H104 118.9 . .
C104 C105 H105 119.7 . .
C104 C105 C106 120.6(6) . .
C106 C105 H105 119.7 . .
C101 C106 C105 119.6(7) . .
C101 C106 H106 120.2 . .
C105 C106 H106 120.2 . .
C112 C111 H111 120.4 . .
C112 C111 C116 119.1(6) . .
C116 C111 H111 120.4 . .
C111 C112 H112 119.7 . .
C111 C112 C113 120.6(5) . .
C113 C112 H112 119.7 . .
C112 C113 H113 119.8 . .
C114 C113 C112 120.4(4) . .
C114 C113 H113 119.8 . .
C113 C114 H114 120.3 . .
C113 C114 C115 119.5(6) . .
C115 C114 H114 120.3 . .
C114 C115 H115 120.4 . .
C116 C115 C114 119.1(5) . .
C116 C115 H115 120.4 . .
C111 C116 H116 119.4 . .
C115 C116 C111 121.3(5) . .
C115 C116 H116 119.4 . .

loop_
_geom_bond_atom_site_label_1
_geom_bond_atom_site_label_2
_geom_bond_distance
_geom_bond_site_symmetry_2
Fe1 O8 1.9594(14) .
Fe1 O8 2.1732(14) 2_565
Fe1 O38 2.1283(14) .
Fe1 O68 2.0539(14) .
Fe1 C2 2.152(2) .
Fe2 O38 1.9733(15) .
Fe2 O68 2.0189(14) .
Fe2 C31 2.093(2) .
Fe2 C61 2.077(2) .
O8 Fe1 2.1730(14) 2_565
O8 C7 1.389(2) .
O38 C37 1.406(3) .
O68 C67 1.407(2) .
N1 C2 1.359(3) 2_565
N1 C5 1.389(3) .
N1 C6 1.478(3) .
N3 C2 1.366(3) .
N3 C4 1.390(3) 2_565
N3 C16 1.442(3) .
N32 C31 1.359(3) .
N32 C33 1.382(3) .
N32 C36 1.474(3) .
N35 C31 1.357(3) .
N35 C34 1.389(3) .
N35 C46 1.441(3) .
N62 C61 1.357(3) .
N62 C63 1.380(3) .
N62 C66 1.476(3) .
N65 C61 1.354(3) .
N65 C64 1.382(3) .
N65 C76 1.447(3) .
C2 N1 1.360(3) 2_565
C4 N3 1.390(3) 2_565
C4 H4 0.9500 .
C4 C5 1.346(3) .
C5 H5 0.9500 .
C6 H6 1.0000 .
C6 C7 1.533(3) .
C6 C9 1.543(3) .
C7 H7A 0.9900 .
C7 H7B 0.9900 .
C9 H9A 0.9900 .
C9 H9B 0.9900 .
C9 C10 1.517(3) .
C10 C11 1.398(4) .
C10 C15 1.382(3) .
C11 H11 0.9500 .
C11 C12 1.380(4) .
C12 H12 0.9500 .
C12 C13 1.388(5) .
C13 H13 0.9500 .
C13 C14 1.371(5) .
C14 H14 0.9500 .
C14 C15 1.399(4) .
C15 H15 0.9500 .
C16 C17 1.395(3) .
C16 C21 1.395(3) .
C17 C18 1.389(3) .
C17 C22 1.506(3) .
C18 H18 0.9500 .
C18 C19 1.403(3) .
C19 C20 1.382(4) .
C19 C23 1.511(4) .
C20 H20 0.9500 .
C20 C21 1.395(4) .
C21 C24 1.506(4) .
C22 H22A 0.9800 .
C22 H22B 0.9800 .
C22 H22C 0.9800 .
C23 H23A 0.9800 .
C23 H23B 0.9800 .
C23 H23C 0.9800 .
C24 H24A 0.9800 .
C24 H24B 0.9800 .
C24 H24C 0.9800 .
C33 H33 0.9500 .
C33 C34 1.348(4) .
C34 H34 0.9500 .
C36 H36 1.0000 .
C36 C37 1.532(3) .
C36 C39 1.536(3) .
C37 H37A 0.9900 .
C37 H37B 0.9900 .
C39 H39A 0.9900 .
C39 H39B 0.9900 .
C39 C40 1.503(3) .
C40 C41 1.391(4) .
C40 C45 1.396(3) .
C41 H41 0.9500 .
C41 C42 1.396(4) .
C42 H42 0.9500 .
C42 C43 1.380(5) .
C43 H43 0.9500 .
C43 C44 1.382(5) .
C44 H44 0.9500 .
C44 C45 1.386(4) .
C45 H45 0.9500 .
C46 C47 1.391(4) .
C46 C51 1.396(4) .
C47 C48 1.401(5) .
C47 C52 1.501(5) .
C48 H48 0.9500 .
C48 C49 1.375(5) .
C49 C50 1.392(5) .
C49 C53 1.518(5) .
C50 H50 0.9500 .
C50 C51 1.391(4) .
C51 C54 1.505(4) .
C52 H52A 0.9800 .
C52 H52B 0.9800 .
C52 H52C 0.9800 .
C53 H53A 0.9800 .
C53 H53B 0.9800 .
C53 H53C 0.9800 .
C54 H54A 0.9800 .
C54 H54B 0.9800 .
C54 H54C 0.9800 .
C63 H63 0.9500 .
C63 C64 1.348(4) .
C64 H64 0.9500 .
C66 H66 1.0000 .
C66 C67 1.533(3) .
C66 C69 1.538(3) .
C67 H67A 0.9900 .
C67 H67B 0.9900 .
C69 H69A 0.9900 .
C69 H69B 0.9900 .
C69 C70 1.507(3) .
C70 C71 1.392(3) .
C70 C75 1.383(4) .
C71 H71 0.9500 .
C71 C72 1.391(4) .
C72 H72 0.9500 .
C72 C73 1.376(5) .
C73 H73 0.9500 .
C73 C74 1.367(5) .
C74 H74 0.9500 .
C74 C75 1.387(4) .
C75 H75 0.9500 .
C76 C77 1.398(4) .
C76 C81 1.384(4) .
C77 C78 1.393(4) .
C77 C82 1.500(5) .
C78 H78 0.9500 .
C78 C79 1.380(5) .
C79 C80 1.391(5) .
C79 C83 1.509(4) .
C80 H80 0.9500 .
C80 C81 1.393(4) .
C81 C84 1.505(4) .
C82 H82A 0.9800 .
C82 H82B 0.9800 .
C82 H82C 0.9800 .
C83 H83A 0.9800 .
C83 H83B 0.9800 .
C83 H83C 0.9800 .
C84 H84A 0.9800 .
C84 H84B 0.9800 .
C84 H84C 0.9800 .
P1 F1 1.593(2) .
P1 F2 1.5980(19) .
P1 F3 1.581(2) .
P1 F4 1.6060(19) .
P1 F5 1.572(2) .
P1 F6 1.593(2) .
C101 H101 0.9500 .
C101 C102 1.371(10) .
C101 C106 1.353(10) .
C102 H102 0.9500 .
C102 C103 1.390(10) .
C103 H103 0.9500 .
C103 C104 1.349(9) .
C104 H104 0.9500 .
C104 C105 1.315(8) .
C105 H105 0.9500 .
C105 C106 1.361(8) .
C106 H106 0.9500 .
C111 H111 0.9500 .
C111 C112 1.365(7) .
C111 C116 1.373(9) .
C112 H112 0.9500 .
C112 C113 1.394(7) .
C113 H113 0.9500 .
C113 C114 1.348(6) .
C114 H114 0.9500 .
C114 C115 1.411(8) .
C115 H115 0.9500 .
C115 C116 1.372(9) .
C116 H116 0.9500 .

loop_
_geom_torsion_atom_site_label_1
_geom_torsion_atom_site_label_2
_geom_torsion_atom_site_label_3
_geom_torsion_atom_site_label_4
_geom_torsion
_geom_torsion_site_symmetry_1
_geom_torsion_site_symmetry_4
Fe1 O8 C7 C6 -175.63(13) . .
Fe1 O8 C7 C6 7.4(2) 2_565 .
Fe1 O38 C37 C36 152.04(14) . .
Fe1 O68 C67 C66 164.27(13) . .
Fe2 O38 C37 C36 28.4(2) . .
Fe2 O68 C67 C66 33.3(2) . .
N1 C6 C7 O8 57.7(2) . .
N1 C6 C9 C10 -144.19(18) . .
N3 C4 C5 N1 0.6(2) 2_565 .
N3 C16 C17 C18 -176.74(18) . .
N3 C16 C17 C22 5.4(3) . .
N3 C16 C21 C20 176.2(2) . .
N3 C16 C21 C24 -2.1(3) . .
N32 C33 C34 N35 -0.7(3) . .
N32 C36 C37 O38 -66.5(2) . .
N32 C36 C39 C40 -70.6(2) . .
N35 C46 C47 C48 178.2(3) . .
N35 C46 C47 C52 -2.0(4) . .
N35 C46 C51 C50 -177.6(2) . .
N35 C46 C51 C54 2.7(3) . .
N62 C63 C64 N65 0.5(3) . .
N62 C66 C67 O68 -68.2(2) . .
N62 C66 C69 C70 -56.6(2) . .
N65 C76 C77 C78 178.0(2) . .
N65 C76 C77 C82 -3.5(4) . .
N65 C76 C81 C80 -178.1(2) . .
N65 C76 C81 C84 3.8(3) . .
C2 N1 C5 C4 -1.2(2) 2_565 .
C2 N1 C6 C7 -75.9(2) 2_565 .
C2 N1 C6 C9 158.04(18) 2_565 .
C2 N3 C16 C17 84.2(3) . .
C2 N3 C16 C21 -94.2(2) . .
C4 N3 C2 Fe1 155.65(17) 2_565 .
C4 N3 C2 N1 -0.7(2) 2_565 2_565
C4 N3 C16 C17 -100.0(2) 2_565 .
C4 N3 C16 C21 81.7(3) 2_565 .
C5 N1 C6 C7 100.5(2) . .
C5 N1 C6 C9 -25.6(3) . .
C6 N1 C5 C4 -177.76(18) . .
C6 C9 C10 C11 97.7(2) . .
C6 C9 C10 C15 -81.2(3) . .
C7 C6 C9 C10 91.2(2) . .
C9 C6 C7 O8 -176.02(17) . .
C9 C10 C11 C12 -178.2(2) . .
C9 C10 C15 C14 177.3(2) . .
C10 C11 C12 C13 0.9(4) . .
C11 C10 C15 C14 -1.7(4) . .
C11 C12 C13 C14 -1.8(4) . .
C12 C13 C14 C15 0.9(4) . .
C13 C14 C15 C10 0.9(4) . .
C15 C10 C11 C12 0.8(4) . .
C16 N3 C2 Fe1 -28.0(3) . .
C16 N3 C2 N1 175.61(17) . 2_565
C16 C17 C18 C19 0.1(3) . .
C17 C16 C21 C20 -2.1(3) . .
C17 C16 C21 C24 179.6(2) . .
C17 C18 C19 C20 -1.2(3) . .
C17 C18 C19 C23 178.6(2) . .
C18 C19 C20 C21 0.6(4) . .
C19 C20 C21 C16 1.0(4) . .
C19 C20 C21 C24 179.3(2) . .
C21 C16 C17 C18 1.6(3) . .
C21 C16 C17 C22 -176.3(2) . .
C22 C17 C18 C19 178.1(2) . .
C23 C19 C20 C21 -179.2(2) . .
C31 N32 C33 C34 0.7(3) . .
C31 N32 C36 C37 56.8(3) . .
C31 N32 C36 C39 -69.0(2) . .
C31 N35 C34 C33 0.4(3) . .
C31 N35 C46 C47 99.2(3) . .
C31 N35 C46 C51 -82.0(3) . .
C33 N32 C31 Fe2 171.02(15) . .
C33 N32 C31 N35 -0.5(2) . .
C33 N32 C36 C37 -122.2(2) . .
C33 N32 C36 C39 112.1(2) . .
C34 N35 C31 Fe2 -169.17(19) . .
C34 N35 C31 N32 0.0(2) . .
C34 N35 C46 C47 -82.1(3) . .
C34 N35 C46 C51 96.7(3) . .
C36 N32 C31 Fe2 -8.1(3) . .
C36 N32 C31 N35 -179.56(18) . .
C36 N32 C33 C34 179.8(2) . .
C36 C39 C40 C41 -91.4(3) . .
C36 C39 C40 C45 89.4(3) . .
C37 C36 C39 C40 164.67(19) . .
C39 C36 C37 O38 58.6(2) . .
C39 C40 C41 C42 -178.8(2) . .
C39 C40 C45 C44 178.9(2) . .
C40 C41 C42 C43 -0.2(4) . .
C41 C40 C45 C44 -0.3(3) . .
C41 C42 C43 C44 -0.2(4) . .
C42 C43 C44 C45 0.3(4) . .
C43 C44 C45 C40 0.0(4) . .
C45 C40 C41 C42 0.4(4) . .
C46 N35 C31 Fe2 9.7(4) . .
C46 N35 C31 N32 178.9(2) . .
C46 N35 C34 C33 -178.5(2) . .
C46 C47 C48 C49 0.2(5) . .
C47 C46 C51 C50 1.1(4) . .
C47 C46 C51 C54 -178.5(3) . .
C47 C48 C49 C50 -0.4(5) . .
C47 C48 C49 C53 177.5(3) . .
C48 C49 C50 C51 1.0(5) . .
C49 C50 C51 C46 -1.4(4) . .
C49 C50 C51 C54 178.3(3) . .
C51 C46 C47 C48 -0.5(4) . .
C51 C46 C47 C52 179.3(3) . .
C52 C47 C48 C49 -179.7(4) . .
C53 C49 C50 C51 -176.9(3) . .
C61 N62 C63 C64 -0.4(3) . .
C61 N62 C66 C67 57.4(2) . .
C61 N62 C66 C69 -66.9(2) . .
C61 N65 C64 C63 -0.4(3) . .
C61 N65 C76 C77 96.5(3) . .
C61 N65 C76 C81 -84.3(3) . .
C63 N62 C61 Fe2 171.45(16) . .
C63 N62 C61 N65 0.1(2) . .
C63 N62 C66 C67 -123.7(2) . .
C63 N62 C66 C69 112.0(2) . .
C64 N65 C61 Fe2 -169.3(2) . .
C64 N65 C61 N62 0.2(3) . .
C64 N65 C76 C77 -85.4(3) . .
C64 N65 C76 C81 93.8(3) . .
C66 N62 C61 Fe2 -9.6(3) . .
C66 N62 C61 N65 179.13(19) . .
C66 N62 C63 C64 -179.4(2) . .
C66 C69 C70 C71 -87.1(3) . .
C66 C69 C70 C75 92.6(3) . .
C67 C66 C69 C70 179.93(19) . .
C69 C66 C67 O68 55.5(2) . .
C69 C70 C71 C72 -178.9(2) . .
C69 C70 C75 C74 178.6(3) . .
C70 C71 C72 C73 -0.2(5) . .
C71 C70 C75 C74 -1.8(4) . .
C71 C72 C73 C74 -0.7(5) . .
C72 C73 C74 C75 0.3(5) . .
C73 C74 C75 C70 1.0(5) . .
C75 C70 C71 C72 1.4(4) . .
C76 N65 C61 Fe2 8.9(4) . .
C76 N65 C61 N62 178.4(2) . .
C76 N65 C64 C63 -178.7(2) . .
C76 C77 C78 C79 0.1(4) . .
C77 C76 C81 C80 1.0(4) . .
C77 C76 C81 C84 -177.1(2) . .
C77 C78 C79 C80 1.0(4) . .
C77 C78 C79 C83 178.8(3) . .
C78 C79 C80 C81 -1.1(4) . .
C79 C80 C81 C76 0.1(4) . .
C79 C80 C81 C84 178.2(3) . .
C81 C76 C77 C78 -1.1(4) . .
C81 C76 C77 C82 177.3(2) . .
C82 C77 C78 C79 -178.4(3) . .
C83 C79 C80 C81 -178.9(3) . .
C101 C102 C103 C104 0.4(9) . .
C102 C101 C106 C105 -0.9(10) . .
C102 C103 C104 C105 -0.6(8) . .
C103 C104 C105 C106 0.0(8) . .
C104 C105 C106 C101 0.8(8) . .
C106 C101 C102 C103 0.3(11) . .
C111 C112 C113 C114 0.2(6) . .
C112 C111 C116 C115 0.2(8) . .
C112 C113 C114 C115 -0.3(6) . .
C113 C114 C115 C116 0.3(7) . .
C114 C115 C116 C111 -0.3(8) . .
C116 C111 C112 C113 -0.1(7) . .
